data_4113539
loop_
_publ_author_name
'Long Pan'
'Kristie M. Adams'
'Hayden E. Hernandez'
'Xiaotai Wang'
'Chong Zheng'
'Yoshiyuki Hattori'
'Katsumi Kaneko'

_publ_contact_author_address
;    Department of Chemistry
     University of Colorado at Denver
     Campus Box 194
     P.O. Box 173364
     Denver, CO 80217-3364
     U.S.A.
;
_publ_contact_author_email xwang@carbon.cudenver.edu
_publ_contact_author_fax 01(303)5564776
_publ_contact_author_name 'Dr. Xiaotai Wang'
_publ_contact_author_phone 01(303)5566711
_publ_section_title
;
 Porous Lanthanide-Organic Frameworks: Synthesis, Characterization, and
 Unprecedented Gas Adsorption Properties
;
_journal_name_full 'Journal of the American Chemical Society'
_journal_page_first 3062
_journal_page_last 3067
_journal_paper_doi 10.1021/ja028996w
_journal_volume 125
_journal_year 2003
_chemical_formula_sum 'C30 H30 La2 O15'
_chemical_formula_weight 908.36
_chemical_name_systematic
; 
 ? 
;
_space_group_IT_number 14
_symmetry_cell_setting monoclinic
_symmetry_space_group_name_Hall '-P 2ybc'
_symmetry_space_group_name_H-M 'P 1 21/c 1'
_atom_sites_solution_hydrogens geom
_atom_sites_solution_primary direct
_atom_sites_solution_secondary difmap
_audit_creation_method SHELXL-97
_cell_angle_alpha 90.00
_cell_angle_beta 91.276(6)
_cell_angle_gamma 90.00
_cell_formula_units_Z 4
_cell_length_a 22.101(7)
_cell_length_b 10.218(3)
_cell_length_c 14.283(5)
_cell_measurement_reflns_used 542
_cell_measurement_temperature 293(2)
_cell_measurement_theta_max 14
_cell_measurement_theta_min -14
_cell_volume 3224.7(18)
_computing_cell_refinement 'SMART and SAINT (Bruker, 1999)'
_computing_data_collection 'SMART (Bruker, 1999)'
_computing_data_reduction 'SAINT (Bruker, 1999)'
_computing_molecular_graphics 'SHELXTL (Sheldrick, 1997)'
_computing_publication_material 'SHELXTL (Sheldrick, 1997)'
_computing_structure_refinement 'SHELXTL (Sheldrick, 1997)'
_computing_structure_solution 'SIR97 (Altomare et al., 1999)'
_diffrn_ambient_temperature 293(2)
_diffrn_detector_area_resol_mean 0
_diffrn_measured_fraction_theta_full 0.994
_diffrn_measured_fraction_theta_max 0.994
_diffrn_measurement_device_type 'Siemens SMART CCD  PLATFORM'
_diffrn_measurement_method '\w scans'
_diffrn_radiation_monochromator graphite
_diffrn_radiation_source 'fine-focus sealed tube'
_diffrn_radiation_type MoK\a
_diffrn_radiation_wavelength 0.71073
_diffrn_reflns_av_R_equivalents 0.0245
_diffrn_reflns_av_sigmaI/netI 0.0231
_diffrn_reflns_limit_h_max 24
_diffrn_reflns_limit_h_min -20
_diffrn_reflns_limit_k_max 11
_diffrn_reflns_limit_k_min -11
_diffrn_reflns_limit_l_max 13
_diffrn_reflns_limit_l_min -15
_diffrn_reflns_number 13830
_diffrn_reflns_theta_full 23.26
_diffrn_reflns_theta_max 23.26
_diffrn_reflns_theta_min 0.92
_diffrn_standards_decay_% 0
_diffrn_standards_interval_count 0
_diffrn_standards_interval_time 0
_diffrn_standards_number 0
_exptl_absorpt_coefficient_mu 2.686
_exptl_absorpt_correction_T_max 1.000
_exptl_absorpt_correction_T_min 0.705581
_exptl_absorpt_correction_type multi-scan
_exptl_absorpt_process_details 'SADABS (Sheldrick, 2000)'
_exptl_crystal_colour colorless
_exptl_crystal_density_diffrn 1.871
_exptl_crystal_description fragment
_exptl_crystal_F_000 1776
_exptl_crystal_size_max 0.20
_exptl_crystal_size_mid 0.15
_exptl_crystal_size_min 0.13
_refine_diff_density_max 3.451
_refine_diff_density_min -1.065
_refine_diff_density_rms 0.148
_refine_ls_extinction_coef 0.00000(9)
_refine_ls_extinction_expression Fc^*^=kFc[1+0.001xFc^2^\l^3^/sin(2\q)]^-1/4^
_refine_ls_extinction_method SHELXL
_refine_ls_goodness_of_fit_ref 1.170
_refine_ls_hydrogen_treatment constr
_refine_ls_matrix_type full
_refine_ls_number_parameters 425
_refine_ls_number_reflns 4606
_refine_ls_number_restraints 0
_refine_ls_restrained_S_all 1.170
_refine_ls_R_factor_all 0.0571
_refine_ls_R_factor_gt 0.0530
_refine_ls_shift/su_max 3.722
_refine_ls_shift/su_mean 0.009
_refine_ls_structure_factor_coef Fsqd
_refine_ls_weighting_details 'calc w=1/[\s^2^(Fo^2^)+(0.0586P)^2^+21.9925P] where P=(Fo^2^+2Fc^2^)/3'
_refine_ls_weighting_scheme calc
_refine_ls_wR_factor_gt 0.1278
_refine_ls_wR_factor_ref 0.1304
_reflns_number_gt 4220
_reflns_number_total 4606
_reflns_threshold_expression >2sigma(I)
_cod_data_source_file ja028996wsi20030112_070722_1.cif
_cod_data_source_block LaCompound
_cod_original_cell_volume 3224.8(18)
_cod_original_sg_symbol_H-M 'P 21/c'
_cod_database_code 4113539

loop_
_symmetry_equiv_pos_as_xyz
'x, y, z'
'-x, y+1/2, -z+1/2'
'-x, -y, -z'
'x, -y-1/2, z-1/2'

loop_
_atom_site_label
_atom_site_type_symbol
_atom_site_fract_x
_atom_site_fract_y
_atom_site_fract_z
_atom_site_U_iso_or_equiv
_atom_site_adp_type
_atom_site_occupancy
_atom_site_symmetry_multiplicity
_atom_site_calc_flag
_atom_site_refinement_flags
La1 La 0.25820(2) 0.55662(5) 0.26501(3) 0.03387(19) Uani 1 1 d .
La2 La 0.249930(19) 0.75114(4) 0.02127(3) 0.03041(18) Uani 1 1 d .
O11 O 0.3696(3) 0.5107(9) 0.2181(5) 0.081(3) Uani 1 1 d .
O12 O 0.3248(2) 0.6576(6) 0.1315(4) 0.0404(13) Uani 1 1 d .
O13 O 0.3068(3) 0.7564(6) -0.1433(4) 0.0443(15) Uani 1 1 d .
O14 O 0.2846(3) 0.5654(6) -0.0848(5) 0.0626(19) Uani 1 1 d .
O21 O 0.2140(3) 0.7675(6) 0.2008(4) 0.0486(15) Uani 1 1 d .
O22 O 0.1888(3) 0.9245(6) 0.1059(4) 0.0527(16) Uani 1 1 d .
O23 O 0.1433(3) 0.5199(9) 0.2944(5) 0.077(3) Uani 1 1 d .
O24 O 0.1909(3) 0.6342(7) 0.3993(4) 0.0490(16) Uani 1 1 d .
O31 O 0.3211(4) 0.9328(8) 0.0337(5) 0.075(2) Uani 1 1 d .
O32 O 0.3041(4) 1.0457(10) -0.0943(5) 0.093(3) Uani 1 1 d .
O41 O 0.2151(2) 0.5243(6) 0.1036(4) 0.0401(13) Uani 1 1 d .
O42 O 0.1532(3) 0.6275(7) 0.0093(6) 0.071(2) Uani 1 1 d .
C11 C 0.4834(5) 0.5524(13) 0.1248(7) 0.069(3) Uani 1 1 d .
C12 C 0.4960(5) 0.4237(12) 0.1410(8) 0.064(3) Uani 1 1 d .
H12 H 0.4664 0.3608 0.1293 0.083 Uiso 1 1 calc R
C13 C 0.5528(4) 0.3859(10) 0.1749(7) 0.058(3) Uani 1 1 d .
H13 H 0.5607 0.2977 0.1856 0.075 Uiso 1 1 calc R
C14 C 0.5973(4) 0.4764(9) 0.1929(6) 0.046(2) Uani 1 1 d .
C15 C 0.5842(4) 0.6065(10) 0.1764(8) 0.060(3) Uani 1 1 d .
H15 H 0.6139 0.6695 0.1869 0.078 Uiso 1 1 calc R
C16 C 0.5279(5) 0.6441(12) 0.1446(9) 0.073(3) Uani 1 1 d .
H16 H 0.5194 0.7326 0.1363 0.095 Uiso 1 1 calc R
C17 C 0.4232(5) 0.5956(16) 0.0860(8) 0.089(5) Uani 1 1 d .
H17A H 0.4142 0.5441 0.0303 0.116 Uiso 1 1 calc R
H17B H 0.4269 0.6860 0.0663 0.116 Uiso 1 1 calc R
C18 C 0.3702(4) 0.5859(10) 0.1491(7) 0.051(2) Uani 1 1 d .
C19 C 0.3403(4) 0.5656(10) -0.2258(6) 0.051(2) Uani 1 1 d .
H19A H 0.3434 0.6243 -0.2788 0.066 Uiso 1 1 calc R
H19B H 0.3171 0.4896 -0.2457 0.066 Uiso 1 1 calc R
C110 C 0.3087(4) 0.6335(9) -0.1476(6) 0.0396(19) Uani 1 1 d .
C21 C 0.0813(4) 0.9674(9) 0.2053(6) 0.044(2) Uani 1 1 d .
C22 C 0.0687(4) 1.0979(9) 0.1909(7) 0.051(2) Uani 1 1 d .
H22 H 0.0967 1.1606 0.2104 0.066 Uiso 1 1 calc R
C23 C 0.0153(4) 1.1373(10) 0.1481(7) 0.052(2) Uani 1 1 d .
H23 H 0.0087 1.2261 0.1377 0.068 Uiso 1 1 calc R
C24 C -0.0281(4) 1.0506(10) 0.1209(6) 0.046(2) Uani 1 1 d .
C25 C -0.0157(4) 0.9177(9) 0.1349(7) 0.052(2) Uani 1 1 d .
H25 H -0.0440 0.8553 0.1157 0.067 Uiso 1 1 calc R
C26 C 0.0380(4) 0.8781(9) 0.1772(7) 0.051(2) Uani 1 1 d .
H26 H 0.0451 0.7893 0.1868 0.066 Uiso 1 1 calc R
C27 C 0.1396(4) 0.9200(12) 0.2508(7) 0.063(3) Uani 1 1 d .
H27A H 0.1586 0.9919 0.2846 0.082 Uiso 1 1 calc R
H27B H 0.1304 0.8521 0.2958 0.082 Uiso 1 1 calc R
C28 C 0.1825(3) 0.8675(8) 0.1819(6) 0.0381(19) Uani 1 1 d .
C29 C 0.0864(4) 0.5936(12) 0.4270(7) 0.061(3) Uani 1 1 d .
H29A H 0.0920 0.5431 0.4840 0.079 Uiso 1 1 calc R
H29B H 0.0824 0.6847 0.4448 0.079 Uiso 1 1 calc R
C210 C 0.1424(4) 0.5790(10) 0.3688(6) 0.047(2) Uani 1 1 d .
C31 C 0.4431(4) 1.0556(9) 0.0064(7) 0.047(2) Uani 1 1 d .
C32 C 0.4813(5) 1.0493(11) 0.0837(7) 0.060(3) Uani 1 1 d .
H32 H 0.4689 1.0812 0.1412 0.079 Uiso 1 1 calc R
C33 C 0.5385(5) 0.9949(11) 0.0753(7) 0.058(3) Uani 1 1 d .
H33 H 0.5647 0.9933 0.1272 0.076 Uiso 1 1 calc R
C37 C 0.3809(4) 1.1208(11) 0.0142(8) 0.064(3) Uani 1 1 d .
H37A H 0.3792 1.1990 -0.0243 0.083 Uiso 1 1 calc R
H37B H 0.3742 1.1461 0.0786 0.083 Uiso 1 1 calc R
C38 C 0.3317(4) 1.0235(11) -0.0188(7) 0.054(2) Uani 1 1 d .
C41 C 0.0565(4) 0.4633(8) 0.0384(6) 0.040(2) Uani 1 1 d .
C42 C 0.0131(4) 0.5197(9) 0.0935(6) 0.045(2) Uani 1 1 d .
H42 H 0.0216 0.5340 0.1567 0.059 Uiso 1 1 calc R
C43 C -0.0426(4) 0.5552(9) 0.0566(6) 0.045(2) Uani 1 1 d .
H43 H -0.0713 0.5920 0.0953 0.058 Uiso 1 1 calc R
C47 C 0.1177(4) 0.4281(9) 0.0773(7) 0.047(2) Uani 1 1 d .
H47A H 0.1311 0.3479 0.0478 0.062 Uiso 1 1 calc R
H47B H 0.1147 0.4113 0.1439 0.062 Uiso 1 1 calc R
C48 C 0.1644(4) 0.5331(9) 0.0627(6) 0.044(2) Uani 1 1 d .
OW1 O 0.2483(4) 0.3154(8) 0.2449(6) 0.095(3) Uani 1 1 d .
OW2 O 0.2449(6) 1.3141(9) -0.0904(7) 0.118(4) Uani 1 1 d .
OW3 O 0.2235(5) 1.1839(8) 0.0847(7) 0.109(3) Uani 1 1 d .

loop_
_atom_site_aniso_label
_atom_site_aniso_U_11
_atom_site_aniso_U_22
_atom_site_aniso_U_33
_atom_site_aniso_U_23
_atom_site_aniso_U_13
_atom_site_aniso_U_12
La1 0.0318(3) 0.0403(3) 0.0297(3) -0.0004(2) 0.00293(19) -0.0018(2)
La2 0.0231(3) 0.0351(3) 0.0331(3) 0.00176(18) 0.00128(18) 0.00087(18)
O11 0.051(4) 0.116(7) 0.076(5) 0.052(5) 0.025(4) 0.037(4)
O12 0.027(3) 0.054(4) 0.041(3) 0.008(3) -0.004(2) 0.005(3)
O13 0.041(3) 0.049(4) 0.043(3) 0.008(3) 0.009(3) 0.008(3)
O14 0.090(5) 0.046(4) 0.053(4) -0.006(3) 0.029(4) 0.009(4)
O21 0.048(4) 0.045(4) 0.053(4) -0.001(3) 0.012(3) 0.012(3)
O22 0.065(4) 0.043(4) 0.051(4) 0.004(3) 0.015(3) 0.022(3)
O23 0.044(4) 0.130(7) 0.059(4) -0.051(5) 0.023(3) -0.038(4)
O24 0.034(3) 0.074(4) 0.039(3) -0.016(3) 0.012(3) -0.014(3)
O31 0.082(5) 0.076(5) 0.067(5) 0.004(4) 0.001(4) -0.047(4)
O32 0.079(6) 0.139(8) 0.059(5) -0.040(5) -0.029(4) 0.042(5)
O41 0.030(3) 0.056(4) 0.034(3) 0.001(3) -0.002(2) 0.001(3)
O42 0.047(4) 0.073(5) 0.093(5) 0.045(4) -0.023(4) -0.022(4)
C11 0.043(6) 0.106(10) 0.060(7) 0.030(6) 0.022(5) 0.032(6)
C12 0.043(6) 0.078(8) 0.071(7) 0.007(6) 0.010(5) 0.008(5)
C13 0.043(6) 0.056(6) 0.075(7) 0.007(5) 0.006(5) 0.021(5)
C14 0.039(5) 0.054(6) 0.045(5) 0.007(4) 0.013(4) 0.013(4)
C15 0.048(6) 0.053(6) 0.081(7) 0.016(5) 0.024(5) 0.006(5)
C16 0.058(7) 0.064(7) 0.098(9) 0.029(6) 0.035(6) 0.019(6)
C17 0.046(6) 0.154(13) 0.070(7) 0.053(8) 0.028(5) 0.043(7)
C18 0.030(5) 0.074(7) 0.048(5) 0.011(5) 0.006(4) 0.009(5)
C19 0.050(5) 0.058(6) 0.044(5) -0.001(4) 0.010(4) 0.009(5)
C110 0.035(5) 0.048(5) 0.036(5) 0.004(4) 0.005(4) 0.008(4)
C21 0.037(5) 0.056(6) 0.039(5) 0.003(4) 0.008(4) 0.017(4)
C22 0.036(5) 0.050(6) 0.067(6) 0.000(5) 0.005(4) 0.000(4)
C23 0.038(5) 0.045(5) 0.075(7) 0.018(5) 0.017(5) 0.013(4)
C24 0.033(5) 0.067(6) 0.039(5) 0.015(4) 0.014(4) 0.017(4)
C25 0.041(5) 0.050(6) 0.064(6) -0.001(5) 0.006(4) -0.002(4)
C26 0.055(6) 0.039(5) 0.059(6) 0.001(4) 0.006(5) 0.012(5)
C27 0.049(6) 0.096(8) 0.043(5) -0.003(5) -0.001(4) 0.035(6)
C28 0.029(4) 0.044(5) 0.042(5) -0.008(4) -0.008(3) 0.013(4)
C29 0.040(5) 0.094(8) 0.048(5) -0.021(5) 0.010(4) -0.022(5)
C210 0.032(5) 0.071(6) 0.039(5) -0.018(5) 0.007(4) -0.015(4)
C31 0.034(5) 0.055(6) 0.053(6) 0.006(5) 0.002(4) -0.012(4)
C32 0.064(7) 0.067(7) 0.051(6) 0.001(5) 0.010(5) -0.014(5)
C33 0.052(6) 0.070(7) 0.053(6) 0.003(5) -0.014(5) -0.019(5)
C37 0.051(6) 0.061(7) 0.079(7) -0.003(6) -0.002(5) -0.016(5)
C38 0.033(5) 0.076(7) 0.053(6) -0.004(5) 0.000(4) -0.010(5)
C41 0.038(5) 0.041(5) 0.039(5) 0.009(4) -0.006(4) -0.013(4)
C42 0.042(5) 0.057(6) 0.035(5) 0.000(4) -0.005(4) -0.013(4)
C43 0.042(5) 0.046(5) 0.046(5) -0.006(4) 0.004(4) -0.008(4)
C47 0.040(5) 0.046(5) 0.056(6) 0.005(4) -0.005(4) -0.011(4)
C48 0.039(5) 0.058(6) 0.035(5) 0.005(4) -0.001(4) -0.006(4)
OW1 0.156(9) 0.043(5) 0.085(6) 0.013(4) -0.010(6) 0.004(5)
OW2 0.203(12) 0.055(5) 0.098(7) -0.023(5) 0.038(7) -0.023(6)
OW3 0.165(10) 0.056(5) 0.106(7) 0.000(5) 0.044(7) 0.008(6)

loop_
_atom_type_symbol
_atom_type_description
_atom_type_scat_dispersion_real
_atom_type_scat_dispersion_imag
_atom_type_scat_source
C C 0.0033 0.0016 'International Tables Vol C Tables 4.2.6.8 and 6.1.1.4'
O O 0.0106 0.0060 'International Tables Vol C Tables 4.2.6.8 and 6.1.1.4'
La La -0.2871 2.4523 'International Tables Vol C Tables 4.2.6.8 and 6.1.1.4'
H H 0.0000 0.0000 'International Tables Vol C Tables 4.2.6.8 and 6.1.1.4'

loop_
_geom_angle_atom_site_label_1
_geom_angle_atom_site_label_2
_geom_angle_atom_site_label_3
_geom_angle
_geom_angle_site_symmetry_1
_geom_angle_site_symmetry_3
O32 La1 OW1 73.0(3) 4_576 .
O32 La1 O41 147.0(3) 4_576 .
OW1 La1 O41 74.5(2) . .
O32 La1 O21 143.7(3) 4_576 .
OW1 La1 O21 140.3(3) . .
O41 La1 O21 69.0(2) . .
O32 La1 O13 74.8(3) 4_576 4_576
OW1 La1 O13 147.0(2) . 4_576
O41 La1 O13 136.3(2) . 4_576
O21 La1 O13 72.6(2) . 4_576
O32 La1 O24 76.0(3) 4_576 .
OW1 La1 O24 109.8(3) . .
O41 La1 O24 120.84(18) . .
O21 La1 O24 77.5(2) . .
O13 La1 O24 68.26(18) 4_576 .
O32 La1 O11 76.1(3) 4_576 .
OW1 La1 O11 82.7(3) . .
O41 La1 O11 94.7(2) . .
O21 La1 O11 114.8(2) . .
O13 La1 O11 82.9(3) 4_576 .
O24 La1 O11 144.1(2) . .
O32 La1 O23 101.1(3) 4_576 .
OW1 La1 O23 78.0(3) . .
O41 La1 O23 77.1(2) . .
O21 La1 O23 79.1(3) . .
O13 La1 O23 115.3(2) 4_576 .
O24 La1 O23 49.08(19) . .
O11 La1 O23 160.5(3) . .
O32 La1 O12 121.9(2) 4_576 .
OW1 La1 O12 110.6(3) . .
O41 La1 O12 65.97(17) . .
O21 La1 O12 67.83(18) . .
O13 La1 O12 80.96(18) 4_576 .
O24 La1 O12 139.1(2) . .
O11 La1 O12 48.79(19) . .
O23 La1 O12 137.0(2) . .
O32 La1 C210 88.3(3) 4_576 .
OW1 La1 C210 93.4(3) . .
O41 La1 C210 98.9(2) . .
O21 La1 C210 77.7(2) . .
O13 La1 C210 92.5(2) 4_576 .
O24 La1 C210 25.1(2) . .
O11 La1 C210 164.3(2) . .
O23 La1 C210 23.9(2) . .
O12 La1 C210 145.3(2) . .
O32 La1 C18 99.3(3) 4_576 .
OW1 La1 C18 96.1(3) . .
O41 La1 C18 78.9(2) . .
O21 La1 C18 91.8(2) . .
O13 La1 C18 82.3(2) 4_576 .
O24 La1 C18 150.5(2) . .
O11 La1 C18 24.2(2) . .
O23 La1 C18 156.0(2) . .
O12 La1 C18 24.6(2) . .
C210 La1 C18 169.3(3) . .
O32 La1 La2 158.20(19) 4_576 .
OW1 La1 La2 112.85(19) . .
O41 La1 La2 41.82(14) . .
O21 La1 La2 41.69(14) . .
O13 La1 La2 94.90(14) 4_576 .
O24 La1 La2 118.52(15) . .
O11 La1 La2 83.74(15) . .
O23 La1 La2 100.7(2) . .
O12 La1 La2 36.45(11) . .
C210 La1 La2 111.64(19) . .
C18 La1 La2 59.83(17) . .
O31 La2 O24 91.2(3) . 4_575
O31 La2 O12 79.9(2) . .
O24 La2 O12 169.55(18) 4_575 .
O31 La2 O42 160.9(3) . .
O24 La2 O42 75.6(2) 4_575 .
O12 La2 O42 114.4(2) . .
O31 La2 O22 77.6(3) . .
O24 La2 O22 74.1(2) 4_575 .
O12 La2 O22 108.9(2) . .
O42 La2 O22 85.5(3) . .
O31 La2 O14 114.0(3) . .
O24 La2 O14 95.5(2) 4_575 .
O12 La2 O14 83.4(2) . .
O42 La2 O14 81.4(3) . .
O22 La2 O14 165.0(2) . .
O31 La2 O13 74.6(2) . .
O24 La2 O13 67.72(18) 4_575 .
O12 La2 O13 104.32(18) . .
O42 La2 O13 111.6(2) . .
O22 La2 O13 131.55(19) . .
O14 La2 O13 49.1(2) . .
O31 La2 O21 95.0(2) . .
O24 La2 O21 118.78(18) 4_575 .
O12 La2 O21 67.89(18) . .
O42 La2 O21 80.0(2) . .
O22 La2 O21 48.55(19) . .
O14 La2 O21 134.85(19) . .
O13 La2 O21 168.28(19) . .
O31 La2 O41 143.8(2) . .
O24 La2 O41 124.30(19) 4_575 .
O12 La2 O41 65.38(17) . .
O42 La2 O41 49.07(19) . .
O22 La2 O41 103.23(19) . .
O14 La2 O41 73.44(19) . .
O13 La2 O41 122.51(17) . .
O21 La2 O41 63.29(17) . .
O31 La2 C48 164.4(2) . .
O24 La2 C48 99.7(2) 4_575 .
O12 La2 C48 90.1(2) . .
O42 La2 C48 24.3(2) . .
O22 La2 C48 94.6(2) . .
O14 La2 C48 76.3(2) . .
O13 La2 C48 119.8(2) . .
O21 La2 C48 70.0(2) . .
O41 La2 C48 24.8(2) . .
O31 La2 C28 88.5(3) . .
O24 La2 C28 95.1(2) 4_575 .
O12 La2 C28 90.2(2) . .
O42 La2 C28 79.2(3) . .
O22 La2 C28 24.0(2) . .
O14 La2 C28 154.9(2) . .
O13 La2 C28 155.1(2) . .
O21 La2 C28 24.8(2) . .
O41 La2 C28 81.8(2) . .
C48 La2 C28 79.5(2) . .
O31 La2 C110 94.2(3) . .
O24 La2 C110 81.6(2) 4_575 .
O12 La2 C110 93.5(2) . .
O42 La2 C110 97.3(3) . .
O22 La2 C110 154.0(2) . .
O14 La2 C110 24.5(2) . .
O13 La2 C110 24.6(2) . .
O21 La2 C110 157.4(2) . .
O41 La2 C110 97.9(2) . .
C48 La2 C110 98.4(2) . .
C28 La2 C110 175.8(2) . .
C18 O11 La1 96.8(5) . .
C18 O12 La2 151.1(6) . .
C18 O12 La1 94.7(5) . .
La2 O12 La1 103.71(18) . .
C110 O13 La1 137.7(6) . 4_575
C110 O13 La2 92.3(5) . .
La1 O13 La2 105.4(2) 4_575 .
C110 O14 La2 98.5(5) . .
C28 O21 La1 166.9(6) . .
C28 O21 La2 91.1(5) . .
La1 O21 La2 99.90(19) . .
C28 O22 La2 99.2(5) . .
C210 O23 La1 96.0(5) . .
C210 O24 La2 151.8(5) . 4_576
C210 O24 La1 96.0(5) . .
La2 O24 La1 111.6(2) 4_576 .
C38 O31 La2 131.8(7) . .
C38 O32 La1 144.3(8) . 4_575
C48 O41 La1 137.7(5) . .
C48 O41 La2 89.8(5) . .
La1 O41 La2 100.42(19) . .
C48 O42 La2 101.0(5) . .
C12 C11 C16 118.6(10) . .
C12 C11 C17 121.6(13) . .
C16 C11 C17 119.9(12) . .
C11 C12 C13 120.4(11) . .
C14 C13 C12 121.2(10) . .
C13 C14 C15 118.0(9) . .
C13 C14 C19 121.0(9) . 3_665
C15 C14 C19 120.9(9) . 3_665
C16 C15 C14 120.9(10) . .
C15 C16 C11 120.9(11) . .
C11 C17 C18 117.3(9) . .
O11 C18 O12 119.5(8) . .
O11 C18 C17 122.5(8) . .
O12 C18 C17 118.0(8) . .
O11 C18 La1 59.0(5) . .
O12 C18 La1 60.7(4) . .
C17 C18 La1 175.8(8) . .
C110 C19 C14 109.7(7) . 3_665
O13 C110 O14 120.0(8) . .
O13 C110 C19 121.0(8) . .
O14 C110 C19 119.0(8) . .
O13 C110 La2 63.1(4) . .
O14 C110 La2 57.0(4) . .
C19 C110 La2 174.8(6) . .
C26 C21 C22 117.4(8) . .
C26 C21 C27 119.6(9) . .
C22 C21 C27 123.0(9) . .
C23 C22 C21 121.3(9) . .
C24 C23 C22 122.0(9) . .
C23 C24 C25 117.3(8) . .
C23 C24 C29 122.0(9) . 2
C25 C24 C29 120.6(10) . 2
C26 C25 C24 120.7(9) . .
C21 C26 C25 121.3(9) . .
C28 C27 C21 112.4(8) . .
O22 C28 O21 119.7(7) . .
O22 C28 C27 119.8(8) . .
O21 C28 C27 120.5(8) . .
O22 C28 La2 56.8(4) . .
O21 C28 La2 64.1(4) . .
C27 C28 La2 169.9(6) . .
C24 C29 C210 115.0(7) 2_545 .
O23 C210 O24 118.9(8) . .
O23 C210 C29 123.7(8) . .
O24 C210 C29 117.3(7) . .
O23 C210 La1 60.1(5) . .
O24 C210 La1 58.9(4) . .
C29 C210 La1 176.1(6) . .
C33 C31 C32 119.0(9) 3_675 .
C33 C31 C37 121.2(9) 3_675 .
C32 C31 C37 119.8(9) . .
C31 C32 C33 119.5(9) . .
C31 C33 C32 121.5(9) 3_675 .
C31 C37 C38 109.0(8) . .
O31 C38 O32 125.1(10) . .
O31 C38 C37 116.5(9) . .
O32 C38 C37 118.3(10) . .
C42 C41 C43 118.0(8) . 3_565
C42 C41 C47 121.6(8) . .
C43 C41 C47 120.3(8) 3_565 .
C43 C42 C41 121.3(8) . .
C42 C43 C41 120.7(8) . 3_565
C41 C47 C48 113.2(7) . .
O42 C48 O41 120.2(8) . .
O42 C48 C47 120.4(8) . .
O41 C48 C47 119.4(8) . .
O42 C48 La2 54.8(4) . .
O41 C48 La2 65.4(5) . .
C47 C48 La2 175.1(6) . .

loop_
_geom_bond_atom_site_label_1
_geom_bond_atom_site_label_2
_geom_bond_distance
_geom_bond_site_symmetry_2
La1 O32 2.465(7) 4_576
La1 OW1 2.491(8) .
La1 O41 2.497(5) .
La1 O21 2.529(6) .
La1 O13 2.541(6) 4_576
La1 O24 2.578(5) .
La1 O11 2.609(7) .
La1 O23 2.610(6) .
La1 O12 2.644(5) .
La1 C210 2.995(8) .
La1 C18 3.022(9) .
La1 La2 4.0094(12) .
La2 O31 2.437(7) .
La2 O24 2.452(6) 4_575
La2 O12 2.452(5) .
La2 O42 2.487(6) .
La2 O22 2.549(6) .
La2 O14 2.557(6) .
La2 O13 2.691(6) .
La2 O21 2.707(6) .
La2 O41 2.718(6) .
La2 C48 2.989(9) .
La2 C28 3.008(8) .
La2 C110 3.015(8) .
O11 C18 1.249(11) .
O12 C18 1.263(10) .
O13 C110 1.258(10) .
O13 La1 2.541(6) 4_575
O14 C110 1.263(10) .
O21 C28 1.263(10) .
O22 C28 1.242(10) .
O23 C210 1.222(10) .
O24 C210 1.280(10) .
O24 La2 2.452(6) 4_576
O31 C38 1.217(12) .
O32 C38 1.247(12) .
O32 La1 2.465(7) 4_575
O41 C48 1.254(10) .
O42 C48 1.251(11) .
C11 C12 1.363(16) .
C11 C16 1.382(18) .
C11 C17 1.497(14) .
C12 C13 1.389(13) .
C13 C14 1.371(14) .
C14 C15 1.381(13) .
C14 C19 1.509(13) 3_665
C15 C16 1.370(15) .
C17 C18 1.499(12) .
C19 C110 1.500(12) .
C19 C14 1.509(13) 3_665
C21 C26 1.376(13) .
C21 C22 1.377(13) .
C21 C27 1.509(12) .
C22 C23 1.377(13) .
C23 C24 1.356(14) .
C24 C25 1.399(13) .
C24 C29 1.509(12) 2
C25 C26 1.381(13) .
C27 C28 1.483(12) .
C29 C24 1.509(12) 2_545
C29 C210 1.514(12) .
C31 C33 1.348(14) 3_675
C31 C32 1.377(14) .
C31 C37 1.533(14) .
C32 C33 1.389(15) .
C33 C31 1.348(14) 3_675
C37 C38 1.540(13) .
C41 C42 1.380(12) .
C41 C43 1.398(12) 3_565
C41 C47 1.496(12) .
C42 C43 1.376(12) .
C43 C41 1.398(12) 3_565
C47 C48 1.507(12) .
